data_2213156
loop_
_publ_author_name
'Athikomrattanakul, Umporn'
'Promptmas, Chamras'
'Katterle, Martin'
'Schilde, Uwe'

_publ_section_title
;
 An orthorhombic polymorph of melaminium chloride hemihydrate
;
_journal_coeditor_code BT2307
_journal_issue 5
_journal_name_full 'Acta Crystallographica Section E'
_journal_page_first o2154
_journal_page_last o2156
_journal_paper_doi 10.1107/S1600536807014791
_journal_volume 63
_journal_year 2007
_chemical_formula_iupac 'C3 H7 N6 +, Cl -, 0.5H2 O'
_chemical_formula_moiety 'C3 H7 N6 +, Cl -, 0.5H2 O'
_chemical_formula_sum 'C3 H8 Cl N6 O0.5'
_chemical_formula_weight 171.60
_chemical_name_systematic
;
2,4,6-triamino-1,3,5-triazin-1-ium chloride hemihydrate
;
_space_group_IT_number 36
_symmetry_cell_setting orthorhombic
_symmetry_space_group_name_Hall 'C 2c -2'
_symmetry_space_group_name_H-M 'C m c 21'
_atom_sites_solution_hydrogens geom
_atom_sites_solution_primary direct
_atom_sites_solution_secondary difmap
_cell_angle_alpha 90.00
_cell_angle_beta 90.00
_cell_angle_gamma 90.00
_cell_formula_units_Z 8
_cell_length_a 16.827(3)
_cell_length_b 12.300(2)
_cell_length_c 6.9898(14)
_cell_measurement_reflns_used 12019
_cell_measurement_temperature 210(2)
_cell_measurement_theta_max 58.78
_cell_measurement_theta_min 4.11
_cell_volume 1446.7(5)
_computing_cell_refinement X-AREA
_computing_data_collection 'X-AREA (Stoe & Cie, 2004)'
_computing_data_reduction 'X-RED (Stoe & Cie, 2004)'
_computing_molecular_graphics
;
ORTEP-3 for Windows (Farrugia, 1997)
;
_computing_publication_material 'SHELXL97  and PLATON (Spek, 2001)'
_computing_structure_refinement 'SHELXL97 (Sheldrick, 1997)'
_computing_structure_solution 'SHELXS97 (Sheldrick, 1997)'
_diffrn_ambient_temperature 210
_diffrn_detector_area_resol_mean 6.67
_diffrn_measured_fraction_theta_full 0.996
_diffrn_measured_fraction_theta_max 0.996
_diffrn_measurement_device_type 'Stoe IPDS-II'
_diffrn_measurement_method \w
_diffrn_radiation_monochromator 'plane graphite'
_diffrn_radiation_type 'Mo K\a'
_diffrn_radiation_wavelength 0.71073
_diffrn_reflns_av_R_equivalents 0.0557
_diffrn_reflns_av_sigmaI/netI 0.0339
_diffrn_reflns_limit_h_max 20
_diffrn_reflns_limit_h_min -20
_diffrn_reflns_limit_k_max 14
_diffrn_reflns_limit_k_min -14
_diffrn_reflns_limit_l_max 8
_diffrn_reflns_limit_l_min -8
_diffrn_reflns_number 8913
_diffrn_reflns_theta_full 24.99
_diffrn_reflns_theta_max 24.99
_diffrn_reflns_theta_min 2.05
_exptl_absorpt_coefficient_mu 0.471
_exptl_absorpt_correction_type none
_exptl_crystal_colour colourless
_exptl_crystal_density_diffrn 1.576
_exptl_crystal_density_method 'not measured'
_exptl_crystal_description prism
_exptl_crystal_F_000 712
_exptl_crystal_size_max 0.20
_exptl_crystal_size_mid 0.18
_exptl_crystal_size_min 0.15
_refine_diff_density_max 0.203
_refine_diff_density_min -0.209
_refine_ls_abs_structure_details 'Flack (1983), with 595 Friedel pairs'
_refine_ls_abs_structure_Flack 0.11(8)
_refine_ls_extinction_coef 0.0050(6)
_refine_ls_extinction_expression Fc^*^=kFc[1+0.001xFc^2^\l^3^/sin(2\q)]^-1/4^
_refine_ls_extinction_method SHELXL97
_refine_ls_goodness_of_fit_ref 1.035
_refine_ls_hydrogen_treatment mixed
_refine_ls_matrix_type full
_refine_ls_number_parameters 105
_refine_ls_number_reflns 1317
_refine_ls_number_restraints 1
_refine_ls_restrained_S_all 1.035
_refine_ls_R_factor_all 0.0370
_refine_ls_R_factor_gt 0.0299
_refine_ls_shift/su_max 0.000
_refine_ls_shift/su_mean 0.000
_refine_ls_structure_factor_coef Fsqd
_refine_ls_weighting_details 'w=1/[\s^2^(Fo^2^)+(0.0359P)^2^+0.2877P] where P=(Fo^2^+2Fc^2^)/3'
_refine_ls_weighting_scheme calc
_refine_ls_wR_factor_gt 0.0611
_refine_ls_wR_factor_ref 0.0632
_reflns_number_gt 1186
_reflns_number_total 1317
_reflns_threshold_expression I>2\s(I)
_cod_data_source_file bt2307.cif
_cod_data_source_block I
_cod_original_cell_volume 1446.6(5)
_cod_original_formula_sum 'C3 H8 Cl1 N6 O0.5'
_cod_database_code 2213156
_cod_database_fobs_code 2213156

loop_
_symmetry_equiv_pos_as_xyz
'x, y, z'
'-x, -y, z+1/2'
'-x, y, z'
'x, -y, z+1/2'
'x+1/2, y+1/2, z'
'-x+1/2, -y+1/2, z+1/2'
'-x+1/2, y+1/2, z'
'x+1/2, -y+1/2, z+1/2'

loop_
_atom_site_type_symbol
_atom_site_label
_atom_site_fract_x
_atom_site_fract_y
_atom_site_fract_z
_atom_site_U_iso_or_equiv
_atom_site_adp_type
_atom_site_calc_flag
_atom_site_refinement_flags
_atom_site_occupancy
C C1 0.30394(13) 0.48482(19) 0.5262(3) 0.0139(5) Uani d . 1
C C2 0.19279(18) 0.5791(2) 0.4349(3) 0.0159(6) Uani d . 1
C C3 0.19558(19) 0.3860(2) 0.4311(3) 0.0155(6) Uani d . 1
N N1 0.37848(12) 0.48652(17) 0.5895(3) 0.0192(5) Uani d . 1
H H11 0.4017 0.5476 0.6112 0.023 Uiso calc R 1
H H12 0.4035 0.4265 0.6087 0.023 Uiso calc R 1
N N2 0.26773(12) 0.58257(14) 0.4987(3) 0.0163(4) Uani d . 1
N N3 0.15133(14) 0.66879(18) 0.4087(3) 0.0232(5) Uani d . 1
H H31 0.1724 0.7310 0.4327 0.028 Uiso calc R 1
H H32 0.1032 0.6651 0.3676 0.028 Uiso calc R 1
N N4 0.15667(12) 0.48158(18) 0.3933(3) 0.0171(5) Uani d . 1
H H4 0.1099 0.4806 0.3439 0.020 Uiso calc R 1
N N5 0.15709(15) 0.29388(18) 0.3989(3) 0.0231(5) Uani d . 1
H H51 0.1800 0.2326 0.4207 0.028 Uiso calc R 1
H H52 0.1092 0.2953 0.3562 0.028 Uiso calc R 1
N N6 0.26980(12) 0.38524(15) 0.4972(3) 0.0168(4) Uani d . 1
Cl Cl1 0.0000 0.42814(7) 0.67372(13) 0.0223(2) Uani d S 1
Cl Cl2 0.0000 0.21806(7) 0.16106(14) 0.0243(2) Uani d S 1
O O1 0.0000 0.1586(2) 0.7008(5) 0.0353(7) Uani d S 1
H H1 0.0000 0.171(4) 0.826(8) 0.042 Uiso d S 1
H H2 0.0000 0.216(4) 0.645(8) 0.042 Uiso d S 1

loop_
_atom_site_aniso_label
_atom_site_aniso_U_11
_atom_site_aniso_U_22
_atom_site_aniso_U_33
_atom_site_aniso_U_12
_atom_site_aniso_U_13
_atom_site_aniso_U_23
C1 0.0115(10) 0.0164(11) 0.0138(11) -0.0009(9) 0.0009(9) -0.0001(9)
C2 0.0155(14) 0.0149(13) 0.0173(11) -0.0005(11) 0.0028(9) -0.0015(11)
C3 0.0162(14) 0.0156(13) 0.0148(11) 0.0007(10) -0.0004(9) -0.0017(10)
N1 0.0132(10) 0.0132(10) 0.0312(11) 0.0015(8) -0.0050(8) 0.0001(8)
N2 0.0144(10) 0.0131(10) 0.0214(10) -0.0002(8) -0.0002(8) -0.0016(9)
N3 0.0135(12) 0.0156(11) 0.0405(13) 0.0021(9) -0.0038(10) -0.0045(10)
N4 0.0117(10) 0.0175(12) 0.0220(12) 0.0005(9) -0.0032(8) -0.0020(11)
N5 0.0165(13) 0.0174(12) 0.0356(13) 0.0005(9) -0.0048(9) 0.0006(11)
N6 0.0140(10) 0.0159(10) 0.0207(10) -0.0001(9) -0.0019(8) -0.0017(9)
Cl1 0.0149(4) 0.0277(5) 0.0242(4) 0.000 0.000 0.0019(5)
Cl2 0.0138(4) 0.0221(4) 0.0369(5) 0.000 0.000 -0.0084(4)
O1 0.0415(16) 0.0221(15) 0.042(2) 0.000 0.000 -0.0007(15)

loop_
_atom_type_symbol
_atom_type_description
_atom_type_scat_dispersion_real
_atom_type_scat_dispersion_imag
_atom_type_scat_source
C C 0.0033 0.0016 'International Tables Vol C Tables 4.2.6.8 and 6.1.1.4'
H H 0.0000 0.0000 'International Tables Vol C Tables 4.2.6.8 and 6.1.1.4'
Cl Cl 0.1484 0.1585 'International Tables Vol C Tables 4.2.6.8 and 6.1.1.4'
N N 0.0061 0.0033 'International Tables Vol C Tables 4.2.6.8 and 6.1.1.4'
O O 0.0106 0.0060 'International Tables Vol C Tables 4.2.6.8 and 6.1.1.4'

loop_
_geom_angle_atom_site_label_1
_geom_angle_atom_site_label_2
_geom_angle_atom_site_label_3
_geom_angle
_geom_angle_publ_flag
N1 C1 N2 117.1(2) .
N1 C1 N6 117.3(2) .
N2 C1 N6 125.59(19) y
N3 C2 N2 121.2(3) .
N3 C2 N4 117.8(2) .
N2 C2 N4 121.0(2) y
N5 C3 N6 120.7(2) .
N5 C3 N4 117.9(3) .
N6 C3 N4 121.4(2) y
C1 N1 H11 120.0 ?
C1 N1 H12 120.0 ?
H11 N1 H12 120.0 ?
C2 N2 C1 116.1(2) y
C2 N3 H31 120.0 ?
C2 N3 H32 120.0 ?
H31 N3 H32 120.0 ?
C2 N4 C3 119.7(2) y
C2 N4 H4 120.1 ?
C3 N4 H4 120.1 ?
C3 N5 H51 120.0 ?
C3 N5 H52 120.0 ?
H51 N5 H52 120.0 ?
C3 N6 C1 116.0(2) y
H1 O1 H2 109(5) ?

loop_
_geom_bond_atom_site_label_1
_geom_bond_atom_site_label_2
_geom_bond_distance
C1 N1 1.330(3)
C1 N2 1.361(3)
C1 N6 1.368(3)
C2 N3 1.318(4)
C2 N2 1.338(4)
C2 N4 1.375(4)
C3 N5 1.325(4)
C3 N6 1.332(4)
C3 N4 1.371(3)
N1 H11 0.8600
N1 H12 0.8600
N3 H31 0.8600
N3 H32 0.8600
N4 H4 0.8600
N5 H51 0.8600
N5 H52 0.8600
O1 H1 0.89(5)
O1 H2 0.81(6)

loop_
_geom_hbond_atom_site_label_D
_geom_hbond_atom_site_label_H
_geom_hbond_atom_site_label_A
_geom_hbond_site_symmetry_A
_geom_hbond_distance_DH
_geom_hbond_distance_HA
_geom_hbond_distance_DA
_geom_hbond_angle_DHA
_geom_hbond_publ_flag
N1 H12 Cl2 6 0.86 2.44 3.281(2) 167.4 y
N1 H11 O1 5 0.86 2.23 3.044(3) 156.8 y
N3 H32 Cl1 2_564 0.86 2.48 3.256(2) 149.9 y
N3 H31 N6 7 0.86 2.18 3.038(3) 177.6 y
N4 H4 Cl1 2_564 0.86 2.47 3.246(2) 150.8 y
N4 H4 Cl1 . 0.86 3.02 3.350(2) 104.8 y
N5 H52 Cl2 . 0.86 2.48 3.259(2) 151.5 y
N5 H51 N2 7_545 0.86 2.12 2.974(3) 175.0 y
O1 H1 Cl2 1_556 0.89(5) 2.41(5) 3.300(4) 176(4) y
O1 H2 Cl1 . 0.81(6) 2.61(5) 3.321(3) 147(5) y

loop_
_geom_torsion_atom_site_label_1
_geom_torsion_atom_site_label_2
_geom_torsion_atom_site_label_3
_geom_torsion_atom_site_label_4
_geom_torsion
N3 C2 N2 C1 178.0(2)
N4 C2 N2 C1 -2.4(3)
N1 C1 N2 C2 180.0(2)
N6 C1 N2 C2 -1.1(3)
N3 C2 N4 C3 -175.4(2)
N2 C2 N4 C3 5.0(3)
N5 C3 N4 C2 176.3(2)
N6 C3 N4 C2 -4.0(3)
N5 C3 N6 C1 -179.8(2)
N4 C3 N6 C1 0.6(3)
N1 C1 N6 C3 -179.0(2)
N2 C1 N6 C3 2.1(3)

loop_
_cod_related_entry_id
_cod_related_entry_database
_cod_related_entry_code
1 ChemSpider 30655209
